data_4108183
loop_
_publ_author_name
'Joshua P. Abell'
'Hisashi Yamamoto'

_publ_section_title
;
 Catalytic Enantioselective Pudovik Reaction of Aldehydes and Aldimines
 with Tethered Bis(8-quinolinato) (TBOx) Aluminum Complex
;
_journal_name_full 'Journal of the American Chemical Society'
_journal_page_first 10521
_journal_page_last 10523
_journal_paper_doi 10.1021/ja803859p
_journal_volume 130
_journal_year 2008
_chemical_formula_sum 'C11 H10 Br F6 O4 P'
_chemical_formula_weight 431.07
_chemical_name_systematic
; 
 ? 
;
_space_group_IT_number 4
_symmetry_cell_setting monoclinic
_symmetry_space_group_name_Hall 'P 2yb'
_symmetry_space_group_name_H-M 'P 1 21 1'
_atom_sites_solution_hydrogens geom
_atom_sites_solution_primary direct
_atom_sites_solution_secondary difmap
_audit_creation_method SHELXL-97
_cell_angle_alpha 90.00
_cell_angle_beta 94.01(2)
_cell_angle_gamma 90.00
_cell_formula_units_Z 4
_cell_length_a 11.689(18)
_cell_length_b 8.154(13)
_cell_length_c 16.11(2)
_cell_measurement_temperature 100(2)
_cell_volume 1532(4)
_computing_structure_refinement 'SHELXL-97 (Sheldrick, 1997)'
_computing_structure_solution 'SHELXS-97 (Sheldrick, 1990)'
_diffrn_ambient_temperature 100(2)
_diffrn_measured_fraction_theta_full 0.955
_diffrn_measured_fraction_theta_max 0.955
_diffrn_radiation_monochromator graphite
_diffrn_radiation_source 'fine-focus sealed tube'
_diffrn_radiation_type MoK\a
_diffrn_radiation_wavelength 0.71073
_diffrn_reflns_av_R_equivalents 0.0325
_diffrn_reflns_av_sigmaI/netI 0.0578
_diffrn_reflns_limit_h_max 15
_diffrn_reflns_limit_h_min -15
_diffrn_reflns_limit_k_max 10
_diffrn_reflns_limit_k_min -10
_diffrn_reflns_limit_l_max 21
_diffrn_reflns_limit_l_min -21
_diffrn_reflns_number 17369
_diffrn_reflns_theta_full 28.37
_diffrn_reflns_theta_max 28.37
_diffrn_reflns_theta_min 1.75
_exptl_absorpt_coefficient_mu 2.868
_exptl_absorpt_correction_T_max 0.8939
_exptl_absorpt_correction_T_min 0.3585
_exptl_crystal_density_diffrn 1.870
_exptl_crystal_F_000 848
_exptl_crystal_size_max 0.45
_exptl_crystal_size_mid 0.20
_exptl_crystal_size_min 0.04
_refine_diff_density_max 1.049
_refine_diff_density_min -0.403
_refine_diff_density_rms 0.093
_refine_ls_abs_structure_details 'Flack H D (1983), Acta Cryst. A39, 876-881'
_refine_ls_abs_structure_Flack -0.009(6)
_refine_ls_extinction_method none
_refine_ls_goodness_of_fit_ref 0.896
_refine_ls_hydrogen_treatment mixed
_refine_ls_matrix_type full
_refine_ls_number_parameters 417
_refine_ls_number_reflns 7112
_refine_ls_number_restraints 1
_refine_ls_restrained_S_all 0.896
_refine_ls_R_factor_all 0.0636
_refine_ls_R_factor_gt 0.0392
_refine_ls_shift/su_max 0.001
_refine_ls_shift/su_mean 0.000
_refine_ls_structure_factor_coef Fsqd
_refine_ls_weighting_details 'calc w=1/[\s^2^(Fo^2^)+(0.0471P)^2^+0.0000P] where P=(Fo^2^+2Fc^2^)/3'
_refine_ls_weighting_scheme calc
_refine_ls_wR_factor_gt 0.0842
_refine_ls_wR_factor_ref 0.0897
_reflns_number_gt 4891
_reflns_number_total 7112
_reflns_threshold_expression >2sigma(I)
_cod_data_source_file ja803859p-file004.cif
_cod_data_source_block abell03s
_cod_database_code 4108183

loop_
_symmetry_equiv_pos_as_xyz
'x, y, z'
'-x, y+1/2, -z'

loop_
_atom_site_label
_atom_site_type_symbol
_atom_site_fract_x
_atom_site_fract_y
_atom_site_fract_z
_atom_site_U_iso_or_equiv
_atom_site_adp_type
_atom_site_occupancy
_atom_site_symmetry_multiplicity
_atom_site_calc_flag
_atom_site_refinement_flags
Br1 Br 1.14198(4) 0.75260(5) -0.02121(3) 0.04221(14) Uani 1 1 d .
Br2 Br 0.34698(4) 0.26821(6) 0.51000(3) 0.04460(15) Uani 1 1 d .
C1 C 1.0142(3) 0.7661(6) 0.0456(2) 0.0312(9) Uani 1 1 d .
C2 C 0.9153(4) 0.6899(5) 0.0185(3) 0.0345(10) Uani 1 1 d .
H2 H 0.9093 0.6345 -0.0335 0.041 Uiso 1 1 calc R
C3 C 0.8241(4) 0.6945(5) 0.0676(3) 0.0332(10) Uani 1 1 d .
H3 H 0.7561 0.6359 0.0507 0.040 Uiso 1 1 calc R
C4 C 0.8291(3) 0.7823(5) 0.1408(2) 0.0256(9) Uani 1 1 d .
C5 C 0.9280(3) 0.8642(5) 0.1661(2) 0.0279(9) Uani 1 1 d .
H5 H 0.9313 0.9280 0.2155 0.033 Uiso 1 1 calc R
C6 C 1.0236(4) 0.8540(5) 0.1193(3) 0.0325(10) Uani 1 1 d .
H6 H 1.0936 0.9061 0.1375 0.039 Uiso 1 1 calc R
C7 C 0.7254(3) 0.7868(5) 0.1917(2) 0.0247(9) Uani 1 1 d .
H7 H 0.6874 0.6768 0.1900 0.030 Uiso 1 1 calc R
C8 C 0.6102(4) 0.9865(5) -0.0088(2) 0.0299(9) Uani 1 1 d .
H8A H 0.6927 0.9834 -0.0191 0.036 Uiso 1 1 calc R
H8B H 0.5886 1.1014 0.0025 0.036 Uiso 1 1 calc R
C9 C 0.5396(4) 0.9214(5) -0.0825(3) 0.0349(10) Uani 1 1 d .
C10 C 0.4874(4) 0.9641(5) 0.2735(3) 0.0354(10) Uani 1 1 d .
H10A H 0.4897 1.0854 0.2746 0.042 Uiso 1 1 calc R
H10B H 0.5459 0.9219 0.3155 0.042 Uiso 1 1 calc R
C11 C 0.3729(4) 0.9050(6) 0.2912(3) 0.0428(12) Uani 1 1 d .
C12 C 0.4785(3) 0.2879(5) 0.4486(3) 0.0325(10) Uani 1 1 d .
C13 C 0.4758(4) 0.3822(5) 0.3771(3) 0.0347(10) Uani 1 1 d .
H13 H 0.4081 0.4393 0.3581 0.042 Uiso 1 1 calc R
C14 C 0.5744(3) 0.3917(5) 0.3336(2) 0.0300(9) Uani 1 1 d .
H14 H 0.5746 0.4586 0.2853 0.036 Uiso 1 1 calc R
C15 C 0.6719(3) 0.3050(5) 0.3596(2) 0.0272(9) Uani 1 1 d .
C16 C 0.6701(4) 0.2113(5) 0.4314(3) 0.0351(11) Uani 1 1 d .
H16 H 0.7368 0.1516 0.4499 0.042 Uiso 1 1 calc R
C17 C 0.5747(4) 0.2022(5) 0.4764(3) 0.0373(11) Uani 1 1 d .
H17 H 0.5754 0.1380 0.5257 0.045 Uiso 1 1 calc R
C18 C 0.7772(3) 0.3060(5) 0.3108(2) 0.0268(9) Uani 1 1 d .
H18 H 0.8037 0.1905 0.3041 0.032 Uiso 1 1 calc R
C19 C 1.0298(4) 0.4664(5) 0.2364(3) 0.0348(10) Uani 1 1 d .
H19A H 1.0397 0.5846 0.2488 0.042 Uiso 1 1 calc R
H19B H 0.9683 0.4536 0.1913 0.042 Uiso 1 1 calc R
C20 C 1.1380(4) 0.3951(7) 0.2112(3) 0.0453(12) Uani 1 1 d .
C21 C 1.0093(3) 0.3952(5) 0.5021(2) 0.0285(9) Uani 1 1 d .
H21A H 1.0454 0.4949 0.4806 0.034 Uiso 1 1 calc R
H21B H 1.0697 0.3116 0.5138 0.034 Uiso 1 1 calc R
C22 C 0.9518(4) 0.4345(5) 0.5798(3) 0.0323(10) Uani 1 1 d .
F1 F 0.5671(2) 0.7694(3) -0.10119(13) 0.0410(6) Uani 1 1 d .
F2 F 0.5558(3) 1.0146(4) -0.14903(15) 0.0560(8) Uani 1 1 d .
F3 F 0.4288(2) 0.9232(3) -0.07104(16) 0.0448(7) Uani 1 1 d .
F4 F 0.2925(2) 0.9553(5) 0.2380(2) 0.0799(11) Uani 1 1 d .
F5 F 0.3486(3) 0.9526(4) 0.36715(18) 0.0651(9) Uani 1 1 d .
F6 F 0.3665(3) 0.7419(4) 0.29154(19) 0.0815(11) Uani 1 1 d .
F7 F 1.1697(2) 0.4695(4) 0.14209(17) 0.0673(9) Uani 1 1 d .
F8 F 1.2217(2) 0.4079(6) 0.2684(2) 0.0857(12) Uani 1 1 d .
F9 F 1.1279(3) 0.2378(4) 0.19348(18) 0.0790(11) Uani 1 1 d .
F10 F 0.8741(2) 0.5537(3) 0.56807(15) 0.0423(7) Uani 1 1 d .
F11 F 0.8982(2) 0.3052(3) 0.60918(14) 0.0394(6) Uani 1 1 d .
F12 F 1.0293(2) 0.4861(3) 0.63818(15) 0.0433(7) Uani 1 1 d .
O1 O 0.7478(2) 0.8365(4) 0.27558(16) 0.0328(7) Uani 1 1 d .
H1 H 0.7853 0.7629 0.3020 0.049 Uiso 1 1 calc R
O2 O 0.6666(2) 1.1099(3) 0.15802(16) 0.0292(6) Uani 1 1 d .
O3 O 0.5880(2) 0.8845(3) 0.05985(16) 0.0284(6) Uani 1 1 d .
O4 O 0.5092(2) 0.9054(4) 0.19313(17) 0.0345(7) Uani 1 1 d .
O5 O 0.7591(3) 0.3791(3) 0.23083(16) 0.0314(7) Uani 1 1 d .
H5A H 0.7300 0.3098 0.1970 0.047 Uiso 1 1 calc R
O6 O 0.8747(2) 0.6028(3) 0.36359(16) 0.0285(6) Uani 1 1 d .
O7 O 1.0015(2) 0.3801(3) 0.30835(17) 0.0329(7) Uani 1 1 d .
O8 O 0.9237(2) 0.3338(3) 0.44175(16) 0.0271(6) Uani 1 1 d .
P1 P 0.62429(9) 0.94088(12) 0.15154(6) 0.0254(2) Uani 1 1 d .
P2 P 0.89408(9) 0.42559(12) 0.35714(6) 0.0245(2) Uani 1 1 d .

loop_
_atom_site_aniso_label
_atom_site_aniso_U_11
_atom_site_aniso_U_22
_atom_site_aniso_U_33
_atom_site_aniso_U_23
_atom_site_aniso_U_13
_atom_site_aniso_U_12
Br1 0.0456(3) 0.0318(3) 0.0520(3) 0.0100(3) 0.0234(2) 0.0100(2)
Br2 0.0373(3) 0.0436(3) 0.0549(3) -0.0132(3) 0.0168(2) -0.0075(2)
C1 0.036(2) 0.022(2) 0.037(2) 0.008(2) 0.0113(19) 0.006(2)
C2 0.047(3) 0.025(2) 0.032(2) -0.0070(18) 0.009(2) 0.007(2)
C3 0.042(3) 0.023(2) 0.035(2) -0.0017(18) 0.007(2) 0.0001(19)
C4 0.030(2) 0.017(2) 0.029(2) 0.0035(17) 0.0004(17) 0.0054(17)
C5 0.036(2) 0.025(2) 0.023(2) 0.0007(17) 0.0006(19) 0.0019(18)
C6 0.037(3) 0.024(2) 0.037(3) 0.0061(18) 0.003(2) -0.0006(18)
C7 0.031(2) 0.023(2) 0.0209(18) 0.0064(16) 0.0002(16) 0.0048(18)
C8 0.037(2) 0.025(2) 0.028(2) -0.0044(17) 0.0053(18) -0.0071(18)
C9 0.038(3) 0.031(2) 0.035(2) -0.001(2) -0.001(2) -0.006(2)
C10 0.035(2) 0.036(2) 0.036(2) -0.011(2) 0.014(2) -0.004(2)
C11 0.041(3) 0.042(3) 0.047(3) -0.013(2) 0.014(2) -0.005(2)
C12 0.033(2) 0.030(3) 0.035(2) -0.009(2) 0.0045(19) -0.0014(19)
C13 0.036(2) 0.032(2) 0.037(3) -0.009(2) 0.001(2) 0.005(2)
C14 0.039(2) 0.024(2) 0.027(2) -0.0012(17) -0.001(2) 0.0006(19)
C15 0.028(2) 0.023(2) 0.030(2) -0.0042(17) 0.0018(18) -0.0052(17)
C16 0.033(2) 0.028(2) 0.045(3) 0.0094(19) 0.006(2) -0.0006(18)
C17 0.036(3) 0.037(3) 0.041(3) 0.0051(19) 0.012(2) -0.0041(19)
C18 0.035(2) 0.018(2) 0.027(2) 0.0006(16) 0.0011(18) 0.0005(17)
C19 0.039(3) 0.033(2) 0.033(2) 0.0083(19) 0.008(2) 0.001(2)
C20 0.037(3) 0.058(3) 0.043(3) 0.018(3) 0.015(2) 0.010(2)
C21 0.027(2) 0.026(2) 0.032(2) 0.0009(18) 0.0009(18) -0.0045(18)
C22 0.035(2) 0.029(2) 0.032(2) 0.0077(19) 0.002(2) 0.002(2)
F1 0.0494(14) 0.0330(14) 0.0407(13) -0.0155(13) 0.0046(11) -0.0002(13)
F2 0.082(2) 0.0557(18) 0.0292(14) 0.0086(13) -0.0031(14) -0.0200(16)
F3 0.0353(14) 0.0451(16) 0.0524(16) -0.0042(13) -0.0080(12) 0.0013(13)
F4 0.0361(17) 0.114(3) 0.089(2) 0.001(2) -0.0004(17) 0.0142(19)
F5 0.0654(19) 0.071(2) 0.0639(19) -0.0315(17) 0.0380(16) -0.0206(17)
F6 0.137(3) 0.0355(18) 0.080(2) -0.0106(18) 0.062(2) -0.027(2)
F7 0.0619(19) 0.087(2) 0.0571(18) 0.0330(17) 0.0361(16) 0.0241(18)
F8 0.0300(16) 0.152(4) 0.075(2) 0.037(2) -0.0033(16) -0.007(2)
F9 0.132(3) 0.046(2) 0.063(2) 0.0009(17) 0.039(2) 0.032(2)
F10 0.0496(16) 0.0336(15) 0.0449(15) 0.0050(12) 0.0114(13) 0.0157(12)
F11 0.0438(15) 0.0371(15) 0.0383(14) 0.0135(11) 0.0101(12) 0.0016(12)
F12 0.0635(18) 0.0354(15) 0.0289(13) 0.0015(11) -0.0112(13) -0.0044(13)
O1 0.0402(18) 0.0343(17) 0.0240(15) 0.0023(12) 0.0039(13) 0.0104(13)
O2 0.0361(17) 0.0206(14) 0.0306(15) -0.0038(12) -0.0004(13) 0.0037(12)
O3 0.0355(16) 0.0243(15) 0.0259(15) -0.0017(12) 0.0050(13) -0.0040(12)
O4 0.0304(15) 0.0414(18) 0.0323(16) -0.0102(14) 0.0058(13) -0.0059(14)
O5 0.0466(18) 0.0264(15) 0.0210(15) -0.0015(12) 0.0020(13) -0.0041(14)
O6 0.0347(17) 0.0228(14) 0.0278(15) 0.0015(12) 0.0011(12) -0.0040(12)
O7 0.0373(16) 0.0263(15) 0.0363(16) 0.0133(13) 0.0116(14) 0.0035(13)
O8 0.0297(15) 0.0235(14) 0.0271(15) 0.0036(11) -0.0039(12) -0.0049(12)
P1 0.0294(6) 0.0218(6) 0.0253(5) -0.0018(4) 0.0033(4) 0.0010(5)
P2 0.0290(6) 0.0204(5) 0.0242(5) 0.0033(4) 0.0018(4) -0.0017(5)

loop_
_atom_type_symbol
_atom_type_description
_atom_type_scat_dispersion_real
_atom_type_scat_dispersion_imag
_atom_type_scat_source
C C 0.0033 0.0016 'International Tables Vol C Tables 4.2.6.8 and 6.1.1.4'
H H 0.0000 0.0000 'International Tables Vol C Tables 4.2.6.8 and 6.1.1.4'
O O 0.0106 0.0060 'International Tables Vol C Tables 4.2.6.8 and 6.1.1.4'
F F 0.0171 0.0103 'International Tables Vol C Tables 4.2.6.8 and 6.1.1.4'
P P 0.1023 0.0942 'International Tables Vol C Tables 4.2.6.8 and 6.1.1.4'
Br Br -0.2901 2.4595 'International Tables Vol C Tables 4.2.6.8 and 6.1.1.4'

loop_
_geom_angle_atom_site_label_1
_geom_angle_atom_site_label_2
_geom_angle_atom_site_label_3
_geom_angle
C2 C1 C6 121.8(4)
C2 C1 Br1 118.5(3)
C6 C1 Br1 119.7(3)
C1 C2 C3 118.8(4)
C2 C3 C4 121.3(4)
C5 C4 C3 119.4(4)
C5 C4 C7 121.2(4)
C3 C4 C7 119.3(4)
C4 C5 C6 120.1(4)
C1 C6 C5 118.4(4)
O1 C7 C4 115.0(3)
O1 C7 P1 102.4(2)
C4 C7 P1 110.6(3)
O3 C8 C9 106.8(3)
F3 C9 F1 107.4(3)
F3 C9 F2 107.5(4)
F1 C9 F2 107.4(4)
F3 C9 C8 112.2(4)
F1 C9 C8 112.6(4)
F2 C9 C8 109.4(4)
O4 C10 C11 106.9(3)
F4 C11 F5 109.0(4)
F4 C11 F6 106.3(4)
F5 C11 F6 105.8(4)
F4 C11 C10 113.4(4)
F5 C11 C10 109.8(4)
F6 C11 C10 112.3(4)
C17 C12 C13 121.7(4)
C17 C12 Br2 117.6(3)
C13 C12 Br2 120.6(3)
C12 C13 C14 118.6(4)
C15 C14 C13 120.9(4)
C14 C15 C16 118.4(4)
C14 C15 C18 121.7(4)
C16 C15 C18 119.9(4)
C17 C16 C15 122.0(4)
C12 C17 C16 118.5(4)
O5 C18 C15 113.6(3)
O5 C18 P2 102.1(3)
C15 C18 P2 114.3(3)
O7 C19 C20 106.5(3)
F8 C20 F9 106.5(4)
F8 C20 F7 108.3(4)
F9 C20 F7 106.7(4)
F8 C20 C19 113.0(5)
F9 C20 C19 112.2(4)
F7 C20 C19 110.0(4)
O8 C21 C22 108.0(3)
F12 C22 F11 108.3(3)
F12 C22 F10 107.1(4)
F11 C22 F10 107.1(3)
F12 C22 C21 109.7(4)
F11 C22 C21 112.2(4)
F10 C22 C21 112.3(3)
C8 O3 P1 120.4(3)
C10 O4 P1 122.7(3)
C19 O7 P2 122.2(3)
C21 O8 P2 121.5(2)
O2 P1 O4 115.95(17)
O2 P1 O3 114.11(16)
O4 P1 O3 99.39(17)
O2 P1 C7 114.7(2)
O4 P1 C7 106.05(19)
O3 P1 C7 104.97(17)
O6 P2 O7 113.63(16)
O6 P2 O8 115.67(17)
O7 P2 O8 100.71(17)
O6 P2 C18 116.52(19)
O7 P2 C18 106.0(2)
O8 P2 C18 102.50(18)

loop_
_geom_bond_atom_site_label_1
_geom_bond_atom_site_label_2
_geom_bond_distance
Br1 C1 1.903(4)
Br2 C12 1.892(5)
C1 C2 1.358(6)
C1 C6 1.385(6)
C2 C3 1.371(6)
C3 C4 1.377(6)
C4 C5 1.372(6)
C4 C7 1.511(5)
C5 C6 1.394(6)
C7 O1 1.418(5)
C7 P1 1.813(4)
C8 O3 1.422(5)
C8 C9 1.495(6)
C9 F3 1.320(5)
C9 F1 1.321(5)
C9 F2 1.339(5)
C10 O4 1.419(5)
C10 C11 1.470(6)
C11 F4 1.294(6)
C11 F5 1.332(5)
C11 F6 1.333(6)
C12 C17 1.372(6)
C12 C13 1.384(6)
C13 C14 1.392(6)
C14 C15 1.381(6)
C15 C16 1.387(6)
C15 C18 1.506(6)
C16 C17 1.374(6)
C18 O5 1.422(5)
C18 P2 1.798(4)
C19 O7 1.415(5)
C19 C20 1.475(6)
C20 F8 1.300(6)
C20 F9 1.317(7)
C20 F7 1.342(5)
C21 O8 1.435(5)
C21 C22 1.497(6)
C22 F12 1.328(5)
C22 F11 1.331(5)
C22 F10 1.335(5)
O2 P1 1.465(3)
O3 P1 1.576(3)
O4 P1 1.572(3)
O6 P2 1.467(4)
O7 P2 1.572(3)
O8 P2 1.572(3)

loop_
_geom_torsion_atom_site_label_1
_geom_torsion_atom_site_label_2
_geom_torsion_atom_site_label_3
_geom_torsion_atom_site_label_4
_geom_torsion
C6 C1 C2 C3 -2.9(6)
Br1 C1 C2 C3 177.8(3)
C1 C2 C3 C4 3.8(6)
C2 C3 C4 C5 -1.3(6)
C2 C3 C4 C7 178.6(4)
C3 C4 C5 C6 -2.1(6)
C7 C4 C5 C6 178.1(3)
C2 C1 C6 C5 -0.4(6)
Br1 C1 C6 C5 178.8(3)
C4 C5 C6 C1 2.9(6)
C5 C4 C7 O1 -18.1(5)
C3 C4 C7 O1 162.1(3)
C5 C4 C7 P1 97.2(4)
C3 C4 C7 P1 -82.6(4)
O3 C8 C9 F3 59.9(4)
O3 C8 C9 F1 -61.5(5)
O3 C8 C9 F2 179.1(3)
O4 C10 C11 F4 -59.5(5)
O4 C10 C11 F5 178.3(4)
O4 C10 C11 F6 60.9(5)
C17 C12 C13 C14 -1.2(6)
Br2 C12 C13 C14 -179.4(3)
C12 C13 C14 C15 2.0(6)
C13 C14 C15 C16 -1.5(6)
C13 C14 C15 C18 176.5(4)
C14 C15 C16 C17 0.3(6)
C18 C15 C16 C17 -177.8(4)
C13 C12 C17 C16 0.0(7)
Br2 C12 C17 C16 178.2(3)
C15 C16 C17 C12 0.5(7)
C14 C15 C18 O5 -10.2(5)
C16 C15 C18 O5 167.8(3)
C14 C15 C18 P2 106.4(4)
C16 C15 C18 P2 -75.6(4)
O7 C19 C20 F8 -59.8(5)
O7 C19 C20 F9 60.6(5)
O7 C19 C20 F7 179.1(4)
O8 C21 C22 F12 177.7(3)
O8 C21 C22 F11 57.3(4)
O8 C21 C22 F10 -63.4(4)
C9 C8 O3 P1 -165.3(3)
C11 C10 O4 P1 -179.3(3)
C20 C19 O7 P2 177.0(3)
C22 C21 O8 P2 117.7(3)
C10 O4 P1 O2 -44.8(4)
C10 O4 P1 O3 -167.5(3)
C10 O4 P1 C7 83.8(4)
C8 O3 P1 O2 7.6(3)
C8 O3 P1 O4 131.6(3)
C8 O3 P1 C7 -118.9(3)
O1 C7 P1 O2 58.4(3)
C4 C7 P1 O2 -64.6(3)
O1 C7 P1 O4 -71.0(3)
C4 C7 P1 O4 166.1(3)
O1 C7 P1 O3 -175.6(2)
C4 C7 P1 O3 61.4(3)
C19 O7 P2 O6 -39.4(4)
C19 O7 P2 O8 -163.7(3)
C19 O7 P2 C18 89.8(3)
C21 O8 P2 O6 -48.1(3)
C21 O8 P2 O7 74.8(3)
C21 O8 P2 C18 -176.0(3)
O5 C18 P2 O6 58.6(3)
C15 C18 P2 O6 -64.5(3)
O5 C18 P2 O7 -68.9(3)
C15 C18 P2 O7 168.0(3)
O5 C18 P2 O8 -174.1(2)
C15 C18 P2 O8 62.9(3)
